data_4507842
loop_
_publ_author_name
'Braga, Dario'
'Chelazzi, Laura'
'Grepioni, Fabrizia'
'Dichiarante, Elena'
'Chierotti, Michele R.'
'Gobetto, Roberto'

_publ_section_title
;
 Molecular Salts of Anesthetic Lidocaine with Dicarboxylic Acids:
 Solid-State Properties and a Combined Structural and Spectroscopic Study
;
_journal_coden_ASTM CGDEFU
_journal_issue 6
_journal_name_full 'Crystal Growth & Design'
_journal_page_first 2564
_journal_page_last 2572
_journal_paper_doi 10.1021/cg400331h
_journal_volume 13
_journal_year 2013
_chemical_formula_sum 'C16 H24 N2 O5'
_chemical_formula_weight 324.37
_space_group_IT_number 14
_symmetry_cell_setting monoclinic
_symmetry_space_group_name_Hall '-P 2ybc'
_symmetry_space_group_name_H-M 'P 1 21/c 1'
_atom_sites_solution_hydrogens geom
_atom_sites_solution_primary direct
_atom_sites_solution_secondary difmap
_audit_creation_method SHELXL-97
_cell_angle_alpha 90.00
_cell_angle_beta 102.719(7)
_cell_angle_gamma 90.00
_cell_formula_units_Z 4
_cell_length_a 10.5817(8)
_cell_length_b 10.3447(5)
_cell_length_c 15.3496(11)
_cell_measurement_temperature 293(2)
_cell_volume 1639.01(19)
_computing_structure_refinement 'SHELXL-97 (Sheldrick, 1997)'
_diffrn_ambient_temperature 293(2)
_diffrn_measured_fraction_theta_full 0.999
_diffrn_measured_fraction_theta_max 0.841
_diffrn_radiation_monochromator graphite
_diffrn_radiation_source 'fine-focus sealed tube'
_diffrn_radiation_type MoK\a
_diffrn_radiation_wavelength 0.71073
_diffrn_reflns_av_R_equivalents 0.0345
_diffrn_reflns_av_sigmaI/netI 0.0744
_diffrn_reflns_limit_h_max 6
_diffrn_reflns_limit_h_min -14
_diffrn_reflns_limit_k_max 12
_diffrn_reflns_limit_k_min -12
_diffrn_reflns_limit_l_max 20
_diffrn_reflns_limit_l_min -17
_diffrn_reflns_number 7219
_diffrn_reflns_theta_full 25.00
_diffrn_reflns_theta_max 29.22
_diffrn_reflns_theta_min 2.72
_exptl_absorpt_coefficient_mu 0.098
_exptl_absorpt_correction_type none
_exptl_crystal_colour Colorless
_exptl_crystal_density_diffrn 1.315
_exptl_crystal_density_method 'not measured'
_exptl_crystal_description Prism
_exptl_crystal_F_000 696
_exptl_crystal_size_max 0.5
_exptl_crystal_size_mid 0.4
_exptl_crystal_size_min 0.3
_refine_diff_density_max 0.227
_refine_diff_density_min -0.208
_refine_diff_density_rms 0.044
_refine_ls_extinction_method none
_refine_ls_goodness_of_fit_ref 1.115
_refine_ls_hydrogen_treatment mixed
_refine_ls_matrix_type full
_refine_ls_number_parameters 226
_refine_ls_number_reflns 3744
_refine_ls_number_restraints 0
_refine_ls_restrained_S_all 1.115
_refine_ls_R_factor_all 0.1286
_refine_ls_R_factor_gt 0.0791
_refine_ls_shift/su_max 0.051
_refine_ls_shift/su_mean 0.004
_refine_ls_structure_factor_coef Fsqd
_refine_ls_weighting_details 'calc w=1/[\s^2^(Fo^2^)+(0.0569P)^2^+0.0305P] where P=(Fo^2^+2Fc^2^)/3'
_refine_ls_weighting_scheme calc
_refine_ls_wR_factor_gt 0.1366
_refine_ls_wR_factor_ref 0.1561
_reflns_number_gt 2476
_reflns_number_total 3744
_reflns_threshold_expression >2sigma(I)
_cod_data_source_file cg400331h_si_002.cif
_cod_data_source_block lido-oxa
_cod_depositor_comments
;
The following automatic conversions were performed:

'_symmetry_cell_setting' value 'Monoclinic' changed to 'monoclinic'
according to /home/saulius/struct/CIF-dictionaries/cif_core.dic
dictionary named 'cif_core.dic' version 2.3.1 from 2005-06-27.

Automatic conversion script
Id: cif_fix_values 1891 2012-01-12 08:04:46Z andrius 
;
_cod_original_sg_symbol_H-M P21/c
_cod_database_code 4507842

loop_
_symmetry_equiv_pos_as_xyz
'x, y, z'
'-x, y+1/2, -z+1/2'
'-x, -y, -z'
'x, -y-1/2, z-1/2'

loop_
_atom_site_label
_atom_site_type_symbol
_atom_site_fract_x
_atom_site_fract_y
_atom_site_fract_z
_atom_site_U_iso_or_equiv
_atom_site_adp_type
_atom_site_occupancy
_atom_site_symmetry_multiplicity
_atom_site_calc_flag
_atom_site_refinement_flags
O O 0.81114(18) 0.30049(15) 0.11541(11) 0.0392(5) Uani 1 1 d .
O0AA O 0.91142(17) 0.69059(15) 0.29358(12) 0.0401(5) Uani 1 1 d .
N N 1.12356(19) 0.53664(18) 0.31513(13) 0.0256(5) Uani 1 1 d .
N0AA N 0.7731(2) 0.53691(18) 0.22216(13) 0.0311(5) Uani 1 1 d .
H0AA H 0.7675 0.4593 0.2016 0.037 Uiso 1 1 calc R
O1AA O 0.92557(19) 0.45531(16) 0.06683(11) 0.0438(5) Uani 1 1 d .
O2AA O 1.0113(2) 0.29462(16) -0.04098(12) 0.0477(5) Uani 1 1 d .
H2AA H 1.0182 0.3729 -0.0330 0.072 Uiso 1 1 calc R
O3AA O 0.8996(2) 0.13494(18) -0.00035(14) 0.0623(7) Uani 1 1 d .
C C 0.8896(2) 0.5799(2) 0.26705(15) 0.0281(6) Uani 1 1 d .
C0AA C 0.6589(2) 0.6145(2) 0.20721(17) 0.0320(6) Uani 1 1 d .
C1AA C 1.2176(3) 0.4470(2) 0.37265(17) 0.0354(6) Uani 1 1 d .
H1AA H 1.2287 0.3706 0.3384 0.042 Uiso 1 1 calc R
H1AB H 1.1825 0.4197 0.4230 0.042 Uiso 1 1 calc R
C2AA C 0.8844(3) 0.3432(2) 0.06868(15) 0.0306(6) Uani 1 1 d .
C3AA C 0.9927(2) 0.4769(2) 0.29064(16) 0.0292(6) Uani 1 1 d .
H3AB H 0.9774 0.4260 0.3404 0.035 Uiso 1 1 calc R
H3AA H 0.9883 0.4196 0.2401 0.035 Uiso 1 1 calc R
C4AA C 0.6141(3) 0.6625(2) 0.28052(19) 0.0389(7) Uani 1 1 d .
C5AA C 0.9314(3) 0.2466(3) 0.00631(16) 0.0375(7) Uani 1 1 d .
C6AA C 1.1692(3) 0.5881(2) 0.23520(16) 0.0327(6) Uani 1 1 d .
H6AA H 1.0972 0.6313 0.1960 0.039 Uiso 1 1 calc R
H6AB H 1.2360 0.6522 0.2556 0.039 Uiso 1 1 calc R
C7AA C 0.5926(3) 0.6394(2) 0.11958(18) 0.0374(7) Uani 1 1 d .
C8AA C 0.5033(3) 0.7390(3) 0.2630(2) 0.0498(8) Uani 1 1 d .
C9AA C 0.6433(3) 0.5908(3) 0.04128(18) 0.0550(8) Uani 1 1 d .
H9AA H 0.6466 0.4980 0.0427 0.082 Uiso 1 1 calc R
H9AC H 0.7288 0.6245 0.0446 0.082 Uiso 1 1 calc R
H9AB H 0.5870 0.6187 -0.0133 0.082 Uiso 1 1 calc R
C0BA C 1.2221(3) 0.4870(3) 0.18207(17) 0.0438(7) Uani 1 1 d .
H0BB H 1.2360 0.5247 0.1278 0.066 Uiso 1 1 calc R
H0BA H 1.1613 0.4172 0.1680 0.066 Uiso 1 1 calc R
H0BC H 1.3028 0.4547 0.2166 0.066 Uiso 1 1 calc R
C1BA C 1.3478(3) 0.5099(3) 0.40684(19) 0.0486(8) Uani 1 1 d .
H1BA H 1.3889 0.5249 0.3579 0.073 Uiso 1 1 calc R
H1BC H 1.4012 0.4540 0.4497 0.073 Uiso 1 1 calc R
H1BB H 1.3361 0.5908 0.4347 0.073 Uiso 1 1 calc R
C2BA C 0.6805(3) 0.6336(3) 0.37502(18) 0.0504(8) Uani 1 1 d .
H2BA H 0.7076 0.5448 0.3797 0.076 Uiso 1 1 calc R
H2BB H 0.6217 0.6487 0.4135 0.076 Uiso 1 1 calc R
H2BC H 0.7548 0.6886 0.3925 0.076 Uiso 1 1 calc R
C3BA C 0.4375(3) 0.7635(3) 0.1778(3) 0.0569(9) Uani 1 1 d .
C4BA C 0.4800(3) 0.7130(3) 0.1067(2) 0.0511(8) Uani 1 1 d .
H8AA H 0.475(3) 0.774(3) 0.3139(18) 0.061 Uiso 1 1 d .
H3BA H 0.359(3) 0.812(3) 0.1652(18) 0.061 Uiso 1 1 d .
H4BA H 0.440(3) 0.731(3) 0.0476(19) 0.061 Uiso 1 1 d .
H H 1.120(3) 0.609(2) 0.3508(16) 0.044(8) Uiso 1 1 d .

loop_
_atom_site_aniso_label
_atom_site_aniso_U_11
_atom_site_aniso_U_22
_atom_site_aniso_U_33
_atom_site_aniso_U_23
_atom_site_aniso_U_13
_atom_site_aniso_U_12
O 0.0449(12) 0.0373(10) 0.0384(10) 0.0045(8) 0.0158(9) -0.0055(9)
O0AA 0.0289(11) 0.0280(9) 0.0615(12) -0.0097(8) 0.0056(9) -0.0019(8)
N 0.0243(12) 0.0245(10) 0.0267(11) -0.0012(9) 0.0027(9) 0.0018(9)
N0AA 0.0270(12) 0.0256(10) 0.0386(12) -0.0025(9) 0.0027(10) -0.0004(9)
O1AA 0.0572(14) 0.0323(10) 0.0480(12) -0.0016(8) 0.0248(10) -0.0085(9)
O2AA 0.0677(15) 0.0361(10) 0.0479(12) -0.0007(9) 0.0309(11) 0.0021(10)
O3AA 0.097(2) 0.0330(11) 0.0671(14) -0.0078(10) 0.0390(14) -0.0103(12)
C 0.0277(14) 0.0294(13) 0.0282(13) 0.0014(10) 0.0084(11) -0.0005(11)
C0AA 0.0242(14) 0.0246(12) 0.0472(16) 0.0043(11) 0.0076(12) -0.0032(11)
C1AA 0.0356(16) 0.0349(14) 0.0341(14) 0.0035(11) 0.0043(12) 0.0101(12)
C2AA 0.0337(15) 0.0312(14) 0.0249(13) 0.0049(11) 0.0017(11) 0.0008(12)
C3AA 0.0295(14) 0.0242(12) 0.0335(13) 0.0018(10) 0.0062(11) -0.0019(10)
C4AA 0.0291(16) 0.0335(14) 0.0559(18) -0.0022(13) 0.0135(14) -0.0072(12)
C5AA 0.0489(19) 0.0340(15) 0.0288(14) 0.0040(12) 0.0066(13) 0.0014(13)
C6AA 0.0343(15) 0.0308(13) 0.0341(14) 0.0036(11) 0.0099(12) 0.0013(11)
C7AA 0.0297(16) 0.0328(14) 0.0481(17) 0.0103(12) 0.0048(13) -0.0048(12)
C8AA 0.0357(18) 0.0414(17) 0.077(2) -0.0026(16) 0.0223(17) -0.0015(14)
C9AA 0.044(2) 0.073(2) 0.0426(17) 0.0092(15) -0.0012(14) -0.0035(17)
C0BA 0.0469(19) 0.0468(16) 0.0409(16) -0.0052(13) 0.0167(14) -0.0035(14)
C1BA 0.0349(18) 0.0535(18) 0.0507(18) -0.0013(14) -0.0056(14) 0.0080(14)
C2BA 0.047(2) 0.0614(19) 0.0461(18) -0.0070(15) 0.0179(15) -0.0006(16)
C3BA 0.0306(18) 0.0374(17) 0.105(3) 0.0134(18) 0.0197(19) 0.0070(14)
C4BA 0.0358(18) 0.0427(17) 0.068(2) 0.0195(16) -0.0034(16) -0.0037(14)

loop_
_atom_type_symbol
_atom_type_description
_atom_type_scat_dispersion_real
_atom_type_scat_dispersion_imag
_atom_type_scat_source
C C 0.0033 0.0016 'International Tables Vol C Tables 4.2.6.8 and 6.1.1.4'
H H 0.0000 0.0000 'International Tables Vol C Tables 4.2.6.8 and 6.1.1.4'
O O 0.0106 0.0060 'International Tables Vol C Tables 4.2.6.8 and 6.1.1.4'
N N 0.0061 0.0033 'International Tables Vol C Tables 4.2.6.8 and 6.1.1.4'

loop_
_geom_angle_atom_site_label_1
_geom_angle_atom_site_label_2
_geom_angle_atom_site_label_3
_geom_angle
C3AA N C1AA 110.65(18)
C3AA N C6AA 112.78(18)
C1AA N C6AA 114.04(19)
C N0AA C0AA 122.9(2)
O0AA C N0AA 124.4(2)
O0AA C C3AA 120.5(2)
N0AA C C3AA 114.9(2)
C7AA C0AA C4AA 121.3(2)
C7AA C0AA N0AA 119.1(2)
C4AA C0AA N0AA 119.6(2)
N C1AA C1BA 112.0(2)
O1AA C2AA O 127.6(2)
O1AA C2AA C5AA 115.4(2)
O C2AA C5AA 117.0(2)
N C3AA C 110.56(18)
C8AA C4AA C0AA 117.7(3)
C8AA C4AA C2BA 119.8(3)
C0AA C4AA C2BA 122.5(3)
O3AA C5AA O2AA 120.9(2)
O3AA C5AA C2AA 123.6(3)
O2AA C5AA C2AA 115.4(2)
C0BA C6AA N 114.73(19)
C4BA C7AA C0AA 118.1(3)
C4BA C7AA C9AA 120.9(3)
C0AA C7AA C9AA 121.0(3)
C3BA C8AA C4AA 121.5(3)
C8AA C3BA C4BA 120.3(3)
C3BA C4BA C7AA 121.1(3)

loop_
_geom_bond_atom_site_label_1
_geom_bond_atom_site_label_2
_geom_bond_distance
O C2AA 1.247(3)
O0AA C 1.220(3)
N C3AA 1.487(3)
N C1AA 1.497(3)
N C6AA 1.511(3)
N0AA C 1.348(3)
N0AA C0AA 1.427(3)
O1AA C2AA 1.242(3)
O2AA C5AA 1.326(3)
O3AA C5AA 1.201(3)
C C3AA 1.510(3)
C0AA C7AA 1.397(3)
C0AA C4AA 1.404(4)
C1AA C1BA 1.510(4)
C2AA C5AA 1.540(4)
C4AA C8AA 1.391(4)
C4AA C2BA 1.496(4)
C6AA C0BA 1.508(3)
C7AA C4BA 1.390(4)
C7AA C9AA 1.507(4)
C8AA C3BA 1.363(4)
C3BA C4BA 1.372(4)
